data_7228401
loop_
_publ_author_name
'Tam, Teck Lip Dexter'
'Lin, Ting Ting'
'Chua, Ming Hui'

_publ_section_title
;
 Can time-dependent density functional theory predict intersystem crossing
 in organic chromophores? A case study on benzo(bis)-X-diazole based
 donor--acceptor--donor type molecules
;
_journal_name_full 'Phys. Chem. Chem. Phys.'
_journal_paper_doi 10.1039/C7CP03121A
_journal_year 2017
_chemical_formula_moiety 'C26 H32 N6 S2'
_chemical_formula_sum 'C26 H32 N6 S2'
_chemical_formula_weight 492.69
_chemical_name_systematic
;
 ?
;
_space_group_crystal_system triclinic
_space_group_IT_number 2
_space_group_name_Hall '-P 1'
_space_group_name_H-M_alt 'P -1'
_symmetry_space_group_name_Hall '-P 1'
_symmetry_space_group_name_H-M 'P -1'
_atom_sites_solution_hydrogens geom
_atom_sites_solution_primary dual
_audit_creation_date 2013-12-12
_audit_creation_method
;
Olex2 1.2
(compiled 2013.12.10 svn.r2850 for OlexSys, GUI svn.r4736)
;
_audit_update_record
;
2017-03-12 deposited with the CCDC.
2017-05-25 downloaded from the CCDC.
;
_cell_angle_alpha 80.5235(16)
_cell_angle_beta 89.0924(16)
_cell_angle_gamma 79.1833(15)
_cell_formula_units_Z 4
_cell_length_a 9.6442(3)
_cell_length_b 13.9072(4)
_cell_length_c 19.3218(6)
_cell_measurement_reflns_used 9679
_cell_measurement_temperature 100(2)
_cell_measurement_theta_max 34.951
_cell_measurement_theta_min 2.406
_cell_volume 2510.43(13)
_computing_cell_refinement 'SAINT V7.23A (Bruker, 2005)'
_computing_data_collection 'APEX2 V2.1-4 (Bruker, 2007)'
_computing_data_reduction 'Bruker SAINT'
_computing_molecular_graphics 'Olex2 (Dolomanov et al., 2009)'
_computing_publication_material 'Olex2 (Dolomanov et al., 2009)'
_computing_structure_refinement 'ShelXL (Sheldrick, 2008)'
_computing_structure_solution 'XM (Sheldrick, 2008)'
_diffrn_ambient_temperature 100.07
_diffrn_detector_area_resol_mean 8
_diffrn_measured_fraction_theta_full 0.999
_diffrn_measured_fraction_theta_max 0.998
_diffrn_measurement_device_type 'Bruker APEX-II CCD'
_diffrn_measurement_method '\w and \f scans'
_diffrn_radiation_monochromator graphite
_diffrn_radiation_type MoK\a
_diffrn_radiation_wavelength 0.71073
_diffrn_reflns_av_R_equivalents 0.0729
_diffrn_reflns_av_unetI/netI 0.0335
_diffrn_reflns_Laue_measured_fraction_full 0.999
_diffrn_reflns_Laue_measured_fraction_max 0.998
_diffrn_reflns_limit_h_max 15
_diffrn_reflns_limit_h_min -15
_diffrn_reflns_limit_k_max 22
_diffrn_reflns_limit_k_min -22
_diffrn_reflns_limit_l_max 31
_diffrn_reflns_limit_l_min -31
_diffrn_reflns_number 189236
_diffrn_reflns_point_group_measured_fraction_full 0.999
_diffrn_reflns_point_group_measured_fraction_max 0.998
_diffrn_reflns_theta_full 25.242
_diffrn_reflns_theta_max 35.015
_diffrn_reflns_theta_min 1.069
_diffrn_source 'sealed tube'
_exptl_absorpt_coefficient_mu 0.239
_exptl_absorpt_correction_T_max 0.7164
_exptl_absorpt_correction_T_min 0.6791
_exptl_absorpt_correction_type multi-scan
_exptl_absorpt_process_details
;
SADABS-2012/1 (Bruker,2012) was used for absorption correction.
wR2(int) was 0.1109 before and 0.0939 after correction.
The Ratio of minimum to maximum transmission is 0.9479.
The \l/2 correction factor is 0.0015.
;
_exptl_crystal_colour yellow
_exptl_crystal_colour_primary yellow
_exptl_crystal_density_diffrn 1.304
_exptl_crystal_description block
_exptl_crystal_F_000 1048
_exptl_crystal_size_max 0.558
_exptl_crystal_size_mid 0.347
_exptl_crystal_size_min 0.232
_refine_diff_density_max 1.592
_refine_diff_density_min -1.475
_refine_diff_density_rms 0.073
_refine_ls_extinction_method none
_refine_ls_goodness_of_fit_ref 1.026
_refine_ls_hydrogen_treatment mixed
_refine_ls_matrix_type full
_refine_ls_number_parameters 609
_refine_ls_number_reflns 22113
_refine_ls_number_restraints 312
_refine_ls_restrained_S_all 1.394
_refine_ls_R_factor_all 0.0570
_refine_ls_R_factor_gt 0.0499
_refine_ls_shift/su_max 0.004
_refine_ls_shift/su_mean 0.000
_refine_ls_structure_factor_coef Fsqd
_refine_ls_weighting_details 'w=1/[\s^2^(Fo^2^)+(0.0503P)^2^+1.9032P] where P=(Fo^2^+2Fc^2^)/3'
_refine_ls_weighting_scheme calc
_refine_ls_wR_factor_gt 0.1226
_refine_ls_wR_factor_ref 0.1292
_reflns_Friedel_coverage 0.000
_reflns_number_gt 19515
_reflns_number_total 22113
_reflns_threshold_expression 'I > 2\s(I)'
_cod_data_source_file c7cp03121a2.cif
_cod_data_source_block n3230
_cod_database_code 7228401
_shelxl_version_number 2013-4
_shelx_space_group_comment
;
The symmetry employed for this shelxl refinement is uniquely defined
by the following loop, which should always be used as a source of
symmetry information in preference to the above space-group names.
They are only intended as comments.
;
_shelx_estimated_absorpt_t_max 0.947
_shelx_estimated_absorpt_t_min 0.878
_olex2_refinement_description
;
1. Fixed Uiso
 At 1.2 times of:
  All C(H) groups, All C(H,H) groups
 At 1.5 times of:
  All C(H,H,H) groups
2. Restrained distances
 S1-C7 \\sim S1-C10 \\sim S2-C14 \\sim S2-C11 \\sim S4-C40 \\sim S4-C37 \\sim
S3-C33 \\sim S3-C36 \\sim S1A-C7
 \\sim S1A-C9 \\sim S2A-C11 \\sim S2A-C13 \\sim S4A-C39 \\sim S4A-C37 \\sim
S3A-C33 \\sim S3A-C35
 with sigma of 0.02
 C8-C7 \\sim C9-C8 \\sim C9-C10 \\sim C12-C11 \\sim C13-C12 \\sim C14-C13 \\sim
C38-C37 \\sim C39-C38 -
 C40-C39 \\sim C34-C33 \\sim C35-C34 \\sim C36-C35 \\sim C9-C10 \\sim C8A-C10
\\sim C8A-C7 \\sim C12A-C11 -
 C14-C12A \\sim C14-C13 \\sim C36-C35 \\sim C34A-C33 \\sim C40-C39 \\sim
C40-C38A \\sim C37-C38A \\sim C34A-
 C36
 with sigma of 0.01
 C36-C35 \\sim C36-C34A \\sim C34A-C33 \\sim C38A-C37 \\sim C40-C38A \\sim
C40-C39 \\sim C12A-C11 -
 C14-C12A \\sim C14-C13 \\sim C9-C10 \\sim C8A-C10 \\sim C8A-C7
 with sigma of 0.01
3. Restrained planarity
 C33, C34A, C36, C35, S3A
 with sigma of 0.1
4. Uiso/Uaniso restraints and constraints
Uanis(S2) = Uanis(S3) = Uanis(S4) = Uanis(S1) = Uanis(S1A) = Uanis(S2A) =
Uanis(S3A) = Uanis(S4A)
Uanis(C34A) = Uanis(C8A) = Uanis(C12A) = Uanis(C38A) = Uanis(C34) = Uanis(C8) =
Uanis(C12) = Uanis(C38)
5. Others
 Sof(S1A)=Sof(C8A)=Sof(H8A)=Sof(H9B)=Sof(H10A)=1-FVAR(1)
 Sof(S1)=Sof(C8)=Sof(H8)=Sof(H9)=Sof(H10)=FVAR(1)
 Sof(S2A)=Sof(C12A)=Sof(H12A)=Sof(H13A)=Sof(H14A)=1-FVAR(2)
 Sof(S2)=Sof(C12)=Sof(H12)=Sof(H13)=Sof(H14)=FVAR(2)
 Sof(S3A)=Sof(C34A)=Sof(H34A)=Sof(H35A)=Sof(H36A)=1-FVAR(3)
 Sof(S3)=Sof(C34)=Sof(H34)=Sof(H35)=Sof(H36)=FVAR(3)
 Sof(S4A)=Sof(C38A)=Sof(H38A)=Sof(H39A)=Sof(H40A)=1-FVAR(4)
 Sof(S4)=Sof(C38)=Sof(H38)=Sof(H39)=Sof(H40)=FVAR(4)
6.a Secondary CH2 refined with riding coordinates:
 C15(H15A,H15B), C16(H16A,H16B), C17(H17A,H17B), C18(H18A,H18B), C19(H19A,
 H19B), C21(H21A,H21B), C22(H22A,H22B), C23(H23A,H23B), C24(H24A,H24B),
 C25(H25A,H25B), C41(H41A,H41B), C42(H42A,H42B), C43(H43A,H43B), C44(H44A,H44B),
  C45(H45A,H45B), C47(H47A,H47B), C48(H48A,H48B), C49(H49A,H49B), C50(H50A,
 H50B), C51(H51A,H51B)
6.b Aromatic/amide H refined with riding coordinates:
 C8(H8), C8A(H8A), C9(H9), C9(H9B), C10(H10), C10(H10A), C12(H12), C12A(H12A),
 C13(H13), C13(H13A), C14(H14), C14(H14A), C34(H34), C34A(H34A), C35(H35),
 C35(H35A), C36(H36), C36(H36A), C38(H38), C38A(H38A), C39(H39), C39(H39A),
 C40(H40), C40(H40A)
6.c Idealised Me refined as rotating group:
 C20(H20A,H20B,H20C), C26(H26A,H26B,H26C), C46(H46A,H46B,H46C), C52(H52A,H52B,
 H52C)
;

loop_
_space_group_symop_operation_xyz
'x, y, z'
'-x, -y, -z'

loop_
_atom_site_label
_atom_site_type_symbol
_atom_site_fract_x
_atom_site_fract_y
_atom_site_fract_z
_atom_site_U_iso_or_equiv
_atom_site_adp_type
_atom_site_occupancy
_atom_site_site_symmetry_order
_atom_site_calc_flag
_atom_site_refinement_flags_posn
_atom_site_refinement_flags_occupancy
_atom_site_disorder_assembly
_atom_site_disorder_group
S1 S 0.07612(15) -0.28594(10) 0.41457(7) 0.01671(4) Uani 0.2373(11) 1 d . P A 1
S1A S 0.18296(4) -0.32250(3) 0.55931(2) 0.01671(4) Uani 0.7627(11) 1 d . P A 2
S2 S 0.45560(3) 0.15853(2) 0.42713(2) 0.01671(4) Uani 0.9142(11) 1 d . P B 1
S2A S 0.1825(4) 0.2695(3) 0.4429(3) 0.01671(4) Uani 0.0858(11) 1 d . P B 2
N1 N 0.23503(9) 0.02010(6) 0.58822(4) 0.01424(14) Uani 1 1 d . . . .
N2 N 0.21700(10) -0.06140(7) 0.63398(5) 0.01694(15) Uani 1 1 d . . . .
N3 N 0.18650(10) -0.12802(7) 0.60003(4) 0.01587(15) Uani 1 1 d . . . .
N4 N 0.18001(10) 0.05167(6) 0.32891(4) 0.01469(14) Uani 1 1 d . . . .
N5 N 0.13730(11) -0.01764(7) 0.29665(5) 0.01788(16) Uani 1 1 d . . . .
N6 N 0.12151(10) -0.09378(7) 0.34286(5) 0.01665(15) Uani 1 1 d . . . .
C1 C 0.15387(10) -0.13670(7) 0.47354(5) 0.01207(14) Uani 1 1 d . . . .
C2 C 0.18276(10) -0.09014(7) 0.52939(5) 0.01238(14) Uani 1 1 d . . . .
C3 C 0.21539(10) 0.00649(7) 0.52067(5) 0.01188(14) Uani 1 1 d . . . .
C4 C 0.22556(10) 0.06590(7) 0.45523(5) 0.01173(14) Uani 1 1 d . . . .
C5 C 0.18774(10) 0.02114(7) 0.40001(5) 0.01231(14) Uani 1 1 d . . . .
C6 C 0.15147(10) -0.07454(7) 0.40825(5) 0.01301(15) Uani 1 1 d . . . .
C7 C 0.13559(10) -0.23952(7) 0.48225(5) 0.01345(15) Uani 1 1 d . . . .
C8 C 0.1677(6) -0.3183(3) 0.5428(3) 0.01878(16) Uani 0.2373(11) 1 d . P A 1
H8 H 0.2025 -0.3098 0.5867 0.023 Uiso 0.2373(11) 1 calc R P A 1
C8A C 0.08665(18) -0.28842(12) 0.43222(10) 0.01878(16) Uani 0.7627(11) 1 d . P A 2
H8A H 0.0566 -0.2572 0.3860 0.023 Uiso 0.7627(11) 1 calc R P A 2
C9 C 0.13843(12) -0.41522(9) 0.52634(7) 0.0229(2) Uani 1 1 d . . . .
H9 H 0.1525 -0.4780 0.5560 0.028 Uiso 0.2373(11) 1 calc R P A 1
H9B H 0.1479 -0.4803 0.5525 0.028 Uiso 0.7627(11) 1 calc R P A 2
C10 C 0.08735(13) -0.39189(8) 0.45929(6) 0.0218(2) Uani 1 1 d . . . .
H10 H 0.0571 -0.4421 0.4387 0.026 Uiso 0.2373(11) 1 calc R P A 1
H10A H 0.0565 -0.4371 0.4338 0.026 Uiso 0.7627(11) 1 calc R P A 2
C11 C 0.27976(10) 0.15967(7) 0.44431(5) 0.01251(14) Uani 1 1 d . . . .
C12 C 0.20837(16) 0.25610(11) 0.44302(9) 0.01878(16) Uani 0.9142(11) 1 d . P B 1
H12 H 0.1101 0.2731 0.4513 0.023 Uiso 0.9142(11) 1 calc R P B 1
C12A C 0.4241(8) 0.1794(6) 0.4423(8) 0.01878(16) Uani 0.0858(11) 1 d . P B 2
H12A H 0.5045 0.1288 0.4554 0.023 Uiso 0.0858(11) 1 calc R P B 2
C13 C 0.29858(13) 0.32734(8) 0.42788(6) 0.02152(19) Uani 1 1 d . . . .
H13 H 0.2674 0.3969 0.4248 0.026 Uiso 0.9142(11) 1 calc R P B 1
H13A H 0.2766 0.3974 0.4248 0.026 Uiso 0.0858(11) 1 calc R P B 2
C14 C 0.43454(12) 0.28340(9) 0.41843(6) 0.02082(19) Uani 1 1 d . . . .
H14 H 0.5093 0.3190 0.4081 0.025 Uiso 0.9142(11) 1 calc R P B 1
H14A H 0.5132 0.3119 0.4014 0.025 Uiso 0.0858(11) 1 calc R P B 2
C15 C 0.27933(11) 0.10070(7) 0.61682(5) 0.01524(16) Uani 1 1 d . . . .
H15A H 0.2256 0.1116 0.6598 0.018 Uiso 1 1 calc R . . .
H15B H 0.2576 0.1626 0.5822 0.018 Uiso 1 1 calc R . . .
C16 C 0.43699(11) 0.07719(8) 0.63429(6) 0.01798(17) Uani 1 1 d . . . .
H16A H 0.4904 0.0656 0.5913 0.022 Uiso 1 1 calc R . . .
H16B H 0.4583 0.0154 0.6691 0.022 Uiso 1 1 calc R . . .
C17 C 0.48541(12) 0.16099(8) 0.66371(6) 0.01831(17) Uani 1 1 d . . . .
H17A H 0.4236 0.1780 0.7030 0.022 Uiso 1 1 calc R . . .
H17B H 0.5827 0.1371 0.6828 0.022 Uiso 1 1 calc R . . .
C18 C 0.48318(12) 0.25443(8) 0.60973(6) 0.01807(17) Uani 1 1 d . . . .
H18A H 0.5453 0.2379 0.5704 0.022 Uiso 1 1 calc R . . .
H18B H 0.3860 0.2788 0.5906 0.022 Uiso 1 1 calc R . . .
C19 C 0.53184(13) 0.33624(9) 0.64078(6) 0.02135(19) Uani 1 1 d . . . .
H19A H 0.6302 0.3125 0.6584 0.026 Uiso 1 1 calc R . . .
H19B H 0.4719 0.3510 0.6812 0.026 Uiso 1 1 calc R . . .
C20 C 0.52516(15) 0.43107(10) 0.58800(8) 0.0281(2) Uani 1 1 d . . . .
H20A H 0.5852 0.4172 0.5481 0.042 Uiso 1 1 calc GR . . .
H20B H 0.5585 0.4810 0.6104 0.042 Uiso 1 1 calc GR . . .
H20C H 0.4275 0.4561 0.5715 0.042 Uiso 1 1 calc GR . . .
C21 C 0.19146(11) 0.14684(7) 0.28613(5) 0.01497(16) Uani 1 1 d . . . .
H21A H 0.2200 0.1363 0.2381 0.018 Uiso 1 1 calc R . . .
H21B H 0.2653 0.1750 0.3065 0.018 Uiso 1 1 calc R . . .
C22 C 0.05135(11) 0.21982(8) 0.28265(6) 0.01778(17) Uani 1 1 d . . . .
H22A H 0.0200 0.2262 0.3310 0.021 Uiso 1 1 calc R . . .
H22B H -0.0206 0.1929 0.2598 0.021 Uiso 1 1 calc R . . .
C23 C 0.06015(12) 0.32258(8) 0.24241(6) 0.01884(18) Uani 1 1 d . . . .
H23A H -0.0318 0.3674 0.2452 0.023 Uiso 1 1 calc R . . .
H23B H 0.1324 0.3494 0.2652 0.023 Uiso 1 1 calc R . . .
C24 C 0.09717(13) 0.32238(8) 0.16534(6) 0.0213(2) Uani 1 1 d . . . .
H24A H 0.0329 0.2869 0.1444 0.026 Uiso 1 1 calc R . . .
H24B H 0.1946 0.2849 0.1626 0.026 Uiso 1 1 calc R . . .
C25 C 0.08720(13) 0.42591(9) 0.12170(6) 0.0231(2) Uani 1 1 d . . . .
H25A H 0.1441 0.4638 0.1452 0.028 Uiso 1 1 calc R . . .
H25B H 0.1288 0.4191 0.0752 0.028 Uiso 1 1 calc R . . .
C26 C -0.06303(14) 0.48437(10) 0.11121(7) 0.0265(2) Uani 1 1 d . . . .
H26A H -0.0622 0.5489 0.0820 0.040 Uiso 1 1 calc GR . . .
H26B H -0.1034 0.4945 0.1569 0.040 Uiso 1 1 calc GR . . .
H26C H -0.1202 0.4474 0.0880 0.040 Uiso 1 1 calc GR . . .
S3 S 0.01666(3) -0.12633(2) -0.02501(2) 0.01671(4) Uani 0.9589(11) 1 d . P C 1
S3A S 0.2787(8) -0.2587(5) 0.0074(5) 0.01671(4) Uani 0.0411(11) 1 d . P C 2
S4 S 0.39066(4) 0.32063(3) -0.11253(2) 0.01671(4) Uani 0.8206(12) 1 d . P D 1
S4A S 0.3772(2) 0.29257(16) 0.03551(9) 0.01671(4) Uani 0.1794(12) 1 d . P D 2
N7 N 0.30452(9) -0.04869(7) 0.11041(4) 0.01505(14) Uani 1 1 d . . . .
N8 N 0.34140(10) 0.02009(7) 0.14527(5) 0.01796(16) Uani 1 1 d . . . .
N9 N 0.36069(10) 0.09705(7) 0.10104(5) 0.01706(15) Uani 1 1 d . . . .
N10 N 0.25748(10) -0.00243(7) -0.15050(4) 0.01555(14) Uani 1 1 d . . . .
N11 N 0.28802(11) 0.07746(7) -0.19420(5) 0.01858(16) Uani 1 1 d . . . .
N12 N 0.32483(10) 0.13950(7) -0.15797(5) 0.01737(15) Uani 1 1 d . . . .
C27 C 0.26412(10) -0.05565(7) -0.01829(5) 0.01275(14) Uani 1 1 d . . . .
C28 C 0.30212(10) -0.01566(7) 0.03945(5) 0.01292(14) Uani 1 1 d . . . .
C29 C 0.33901(10) 0.07960(7) 0.03412(5) 0.01356(15) Uani 1 1 d . . . .
C30 C 0.34635(10) 0.14329(7) -0.02980(5) 0.01367(15) Uani 1 1 d . . . .
C31 C 0.32097(10) 0.09990(7) -0.08788(5) 0.01405(15) Uani 1 1 d . . . .
C32 C 0.27938(10) 0.00621(7) -0.08208(5) 0.01330(15) Uani 1 1 d . . . .
C33 C 0.19696(10) -0.14345(7) -0.01200(5) 0.01336(15) Uani 1 1 d . . . .
C34 C 0.25366(15) -0.24301(10) 0.00793(9) 0.01878(16) Uani 0.9589(11) 1 d . P C 1
H34 H 0.3512 -0.2681 0.0175 0.023 Uiso 0.9589(11) 1 calc R P C 1
C34A C 0.0503(9) -0.1543(7) -0.0156(9) 0.01878(16) Uani 0.0411(11) 1 d . P C 2
H34A H -0.0223 -0.0973 -0.0258 0.023 Uiso 0.0411(11) 1 calc R P C 2
C35 C 0.14882(12) -0.30401(8) 0.01247(6) 0.02149(19) Uani 1 1 d . . . .
H35 H 0.1689 -0.3742 0.0254 0.026 Uiso 0.9589(11) 1 calc R P C 1
H35A H 0.1590 -0.3735 0.0278 0.026 Uiso 0.0411(11) 1 calc R P C 2
C36 C 0.01663(12) -0.25010(9) -0.00390(6) 0.02022(19) Uani 1 1 d . . . .
H36 H -0.0658 -0.2784 -0.0036 0.024 Uiso 0.9589(11) 1 calc R P C 1
H36A H -0.0713 -0.2708 -0.0066 0.024 Uiso 0.0411(11) 1 calc R P C 2
C37 C 0.37018(10) 0.24439(8) -0.03433(5) 0.01498(15) Uani 1 1 d . . . .
C38 C 0.3741(2) 0.29825(14) 0.02102(9) 0.01878(16) Uani 0.8206(12) 1 d . P D 1
H38 H 0.3617 0.2717 0.0688 0.023 Uiso 0.8206(12) 1 calc R P D 1
C38A C 0.3612(8) 0.3228(4) -0.0998(3) 0.01878(16) Uani 0.1794(12) 1 d . P D 2
H38A H 0.3342 0.3184 -0.1461 0.023 Uiso 0.1794(12) 1 calc R P D 2
C39 C 0.39819(12) 0.39556(9) -0.00140(7) 0.0223(2) Uani 1 1 d . . . .
H39 H 0.4063 0.4413 0.0291 0.027 Uiso 0.8206(12) 1 calc R P D 1
H39A H 0.4041 0.4459 0.0257 0.027 Uiso 0.1794(12) 1 calc R P D 2
C40 C 0.40835(13) 0.41517(9) -0.07226(7) 0.0256(2) Uani 1 1 d . . . .
H40 H 0.4241 0.4771 -0.0968 0.031 Uiso 0.8206(12) 1 calc R P D 1
H40A H 0.4370 0.4711 -0.0996 0.031 Uiso 0.1794(12) 1 calc R P D 2
C41 C 0.28800(11) -0.14367(8) 0.15175(5) 0.01647(16) Uani 1 1 d . . . .
H41A H 0.3377 -0.1518 0.1974 0.020 Uiso 1 1 calc R . . .
H41B H 0.3349 -0.1976 0.1270 0.020 Uiso 1 1 calc R . . .
C42 C 0.13627(11) -0.15611(8) 0.16574(5) 0.01556(16) Uani 1 1 d . . . .
H42A H 0.0840 -0.1474 0.1208 0.019 Uiso 1 1 calc R . . .
H42B H 0.0889 -0.1054 0.1931 0.019 Uiso 1 1 calc R . . .
C43 C 0.13682(11) -0.25971(8) 0.20677(6) 0.01799(17) Uani 1 1 d . . . .
H43A H 0.1822 -0.3093 0.1781 0.022 Uiso 1 1 calc R . . .
H43B H 0.1950 -0.2687 0.2499 0.022 Uiso 1 1 calc R . . .
C44 C -0.00905(12) -0.28022(8) 0.22723(6) 0.01902(18) Uani 1 1 d . . . .
H44A H -0.0687 -0.2692 0.1844 0.023 Uiso 1 1 calc R . . .
H44B H -0.0533 -0.2328 0.2578 0.023 Uiso 1 1 calc R . . .
C45 C -0.00427(13) -0.38577(9) 0.26564(6) 0.02136(19) Uani 1 1 d . . . .
H45A H 0.0319 -0.4331 0.2336 0.026 Uiso 1 1 calc R . . .
H45B H 0.0624 -0.3988 0.3060 0.026 Uiso 1 1 calc R . . .
C46 C -0.14844(16) -0.40395(12) 0.29203(8) 0.0316(3) Uani 1 1 d . . . .
H46A H -0.2168 -0.3861 0.2529 0.047 Uiso 1 1 calc GR . . .
H46B H -0.1796 -0.3632 0.3282 0.047 Uiso 1 1 calc GR . . .
H46C H -0.1416 -0.4742 0.3119 0.047 Uiso 1 1 calc GR . . .
C47 C 0.22990(11) -0.08601(8) -0.18182(5) 0.01658(16) Uani 1 1 d . . . .
H47A H 0.1897 -0.0613 -0.2297 0.020 Uiso 1 1 calc R . . .
H47B H 0.1596 -0.1180 -0.1534 0.020 Uiso 1 1 calc R . . .
C48 C 0.36423(12) -0.16210(8) -0.18566(6) 0.01970(18) Uani 1 1 d . . . .
H48A H 0.4071 -0.1837 -0.1381 0.024 Uiso 1 1 calc R . . .
H48B H 0.4325 -0.1305 -0.2160 0.024 Uiso 1 1 calc R . . .
C49 C 0.33794(12) -0.25284(8) -0.21453(6) 0.01807(17) Uani 1 1 d . . . .
H49A H 0.2990 -0.2320 -0.2629 0.022 Uiso 1 1 calc R . . .
H49B H 0.2673 -0.2833 -0.1853 0.022 Uiso 1 1 calc R . . .
C50 C 0.47352(12) -0.32944(8) -0.21509(6) 0.02085(19) Uani 1 1 d . . . .
H50A H 0.5435 -0.2981 -0.2442 0.025 Uiso 1 1 calc R . . .
H50B H 0.5124 -0.3488 -0.1666 0.025 Uiso 1 1 calc R . . .
C51 C 0.45593(13) -0.42266(8) -0.24276(6) 0.02116(19) Uani 1 1 d . . . .
H51A H 0.4252 -0.4048 -0.2926 0.025 Uiso 1 1 calc R . . .
H51B H 0.3815 -0.4522 -0.2161 0.025 Uiso 1 1 calc R . . .
C52 C 0.59310(15) -0.49902(10) -0.23645(8) 0.0300(3) Uani 1 1 d . . . .
H52A H 0.6645 -0.4723 -0.2664 0.045 Uiso 1 1 calc GR . . .
H52B H 0.5762 -0.5600 -0.2513 0.045 Uiso 1 1 calc GR . . .
H52C H 0.6267 -0.5139 -0.1876 0.045 Uiso 1 1 calc GR . . .

loop_
_atom_site_aniso_label
_atom_site_aniso_U_11
_atom_site_aniso_U_22
_atom_site_aniso_U_33
_atom_site_aniso_U_23
_atom_site_aniso_U_13
_atom_site_aniso_U_12
S1 0.01391(7) 0.01668(7) 0.02008(7) -0.00400(5) -0.00020(5) -0.00332(5)
S1A 0.01391(7) 0.01668(7) 0.02008(7) -0.00400(5) -0.00020(5) -0.00332(5)
S2 0.01391(7) 0.01668(7) 0.02008(7) -0.00400(5) -0.00020(5) -0.00332(5)
S2A 0.01391(7) 0.01668(7) 0.02008(7) -0.00400(5) -0.00020(5) -0.00332(5)
N1 0.0181(4) 0.0152(3) 0.0109(3) -0.0030(3) 0.0005(3) -0.0062(3)
N2 0.0226(4) 0.0178(4) 0.0118(3) -0.0017(3) 0.0010(3) -0.0079(3)
N3 0.0202(4) 0.0169(4) 0.0117(3) -0.0014(3) 0.0011(3) -0.0075(3)
N4 0.0200(4) 0.0146(3) 0.0106(3) -0.0020(3) 0.0006(3) -0.0062(3)
N5 0.0255(4) 0.0176(4) 0.0125(3) -0.0035(3) -0.0001(3) -0.0082(3)
N6 0.0229(4) 0.0165(4) 0.0124(3) -0.0032(3) 0.0000(3) -0.0075(3)
C1 0.0123(3) 0.0126(3) 0.0122(3) -0.0024(3) 0.0007(3) -0.0043(3)
C2 0.0137(4) 0.0132(3) 0.0111(3) -0.0017(3) 0.0008(3) -0.0052(3)
C3 0.0127(3) 0.0131(3) 0.0108(3) -0.0027(3) 0.0004(3) -0.0043(3)
C4 0.0123(3) 0.0120(3) 0.0117(3) -0.0021(3) 0.0009(3) -0.0043(3)
C5 0.0140(4) 0.0129(3) 0.0107(3) -0.0017(3) 0.0008(3) -0.0044(3)
C6 0.0152(4) 0.0132(4) 0.0117(3) -0.0025(3) 0.0006(3) -0.0051(3)
C7 0.0132(4) 0.0131(4) 0.0152(4) -0.0024(3) 0.0016(3) -0.0052(3)
C8 0.0178(3) 0.0178(3) 0.0221(3) -0.0033(3) 0.0011(3) -0.0069(2)
C8A 0.0178(3) 0.0178(3) 0.0221(3) -0.0033(3) 0.0011(3) -0.0069(2)
C9 0.0188(5) 0.0209(5) 0.0268(5) 0.0030(4) 0.0025(4) -0.0043(4)
C10 0.0244(5) 0.0185(4) 0.0262(5) -0.0080(4) 0.0031(4) -0.0100(4)
C11 0.0132(3) 0.0127(3) 0.0125(3) -0.0024(3) 0.0013(3) -0.0045(3)
C12 0.0178(3) 0.0178(3) 0.0221(3) -0.0033(3) 0.0011(3) -0.0069(2)
C12A 0.0178(3) 0.0178(3) 0.0221(3) -0.0033(3) 0.0011(3) -0.0069(2)
C13 0.0268(5) 0.0130(4) 0.0253(5) -0.0027(3) 0.0013(4) -0.0054(4)
C14 0.0200(4) 0.0224(5) 0.0226(5) -0.0026(4) 0.0016(4) -0.0114(4)
C15 0.0183(4) 0.0150(4) 0.0142(4) -0.0056(3) -0.0003(3) -0.0046(3)
C16 0.0186(4) 0.0161(4) 0.0203(4) -0.0051(3) -0.0033(3) -0.0036(3)
C17 0.0213(4) 0.0187(4) 0.0166(4) -0.0038(3) -0.0041(3) -0.0066(3)
C18 0.0205(4) 0.0191(4) 0.0164(4) -0.0038(3) -0.0012(3) -0.0071(3)
C19 0.0250(5) 0.0208(5) 0.0212(5) -0.0050(4) -0.0002(4) -0.0103(4)
C20 0.0294(6) 0.0215(5) 0.0339(6) -0.0009(4) 0.0019(5) -0.0095(4)
C21 0.0182(4) 0.0146(4) 0.0119(3) 0.0004(3) 0.0014(3) -0.0051(3)
C22 0.0172(4) 0.0187(4) 0.0166(4) -0.0001(3) 0.0025(3) -0.0039(3)
C23 0.0224(5) 0.0165(4) 0.0163(4) -0.0012(3) 0.0016(3) -0.0018(3)
C24 0.0261(5) 0.0185(4) 0.0163(4) 0.0005(3) 0.0038(4) 0.0003(4)
C25 0.0231(5) 0.0217(5) 0.0207(5) 0.0038(4) 0.0030(4) -0.0010(4)
C26 0.0259(5) 0.0242(5) 0.0252(5) 0.0011(4) -0.0030(4) 0.0018(4)
S3 0.01391(7) 0.01668(7) 0.02008(7) -0.00400(5) -0.00020(5) -0.00332(5)
S3A 0.01391(7) 0.01668(7) 0.02008(7) -0.00400(5) -0.00020(5) -0.00332(5)
S4 0.01391(7) 0.01668(7) 0.02008(7) -0.00400(5) -0.00020(5) -0.00332(5)
S4A 0.01391(7) 0.01668(7) 0.02008(7) -0.00400(5) -0.00020(5) -0.00332(5)
N7 0.0160(3) 0.0189(4) 0.0117(3) -0.0042(3) -0.0004(3) -0.0053(3)
N8 0.0198(4) 0.0227(4) 0.0141(3) -0.0065(3) -0.0002(3) -0.0079(3)
N9 0.0177(4) 0.0215(4) 0.0144(3) -0.0061(3) 0.0003(3) -0.0070(3)
N10 0.0187(4) 0.0167(3) 0.0113(3) -0.0041(3) -0.0013(3) -0.0018(3)
N11 0.0238(4) 0.0180(4) 0.0133(3) -0.0021(3) -0.0007(3) -0.0026(3)
N12 0.0201(4) 0.0176(4) 0.0137(3) -0.0023(3) -0.0005(3) -0.0018(3)
C27 0.0111(3) 0.0151(4) 0.0124(3) -0.0043(3) -0.0002(3) -0.0017(3)
C28 0.0107(3) 0.0165(4) 0.0119(3) -0.0037(3) -0.0003(3) -0.0022(3)
C29 0.0111(3) 0.0175(4) 0.0134(4) -0.0053(3) 0.0003(3) -0.0037(3)
C30 0.0108(3) 0.0163(4) 0.0146(4) -0.0043(3) 0.0005(3) -0.0026(3)
C31 0.0135(4) 0.0154(4) 0.0131(4) -0.0033(3) -0.0003(3) -0.0015(3)
C32 0.0125(3) 0.0155(4) 0.0118(3) -0.0041(3) -0.0011(3) -0.0008(3)
C33 0.0115(3) 0.0161(4) 0.0132(3) -0.0051(3) -0.0001(3) -0.0021(3)
C34 0.0178(3) 0.0178(3) 0.0221(3) -0.0033(3) 0.0011(3) -0.0069(2)
C34A 0.0178(3) 0.0178(3) 0.0221(3) -0.0033(3) 0.0011(3) -0.0069(2)
C35 0.0216(5) 0.0175(4) 0.0258(5) -0.0041(4) 0.0003(4) -0.0042(4)
C36 0.0165(4) 0.0240(5) 0.0231(5) -0.0081(4) 0.0007(3) -0.0077(4)
C37 0.0115(4) 0.0165(4) 0.0177(4) -0.0044(3) 0.0005(3) -0.0031(3)
C38 0.0178(3) 0.0178(3) 0.0221(3) -0.0033(3) 0.0011(3) -0.0069(2)
C38A 0.0178(3) 0.0178(3) 0.0221(3) -0.0033(3) 0.0011(3) -0.0069(2)
C39 0.0175(4) 0.0189(4) 0.0332(6) -0.0115(4) -0.0001(4) -0.0040(4)
C40 0.0204(5) 0.0222(5) 0.0314(6) 0.0032(4) -0.0025(4) -0.0030(4)
C41 0.0169(4) 0.0183(4) 0.0140(4) -0.0019(3) -0.0014(3) -0.0032(3)
C42 0.0161(4) 0.0165(4) 0.0141(4) -0.0029(3) 0.0003(3) -0.0026(3)
C43 0.0172(4) 0.0178(4) 0.0175(4) -0.0004(3) -0.0004(3) -0.0019(3)
C44 0.0184(4) 0.0196(4) 0.0180(4) -0.0009(3) 0.0009(3) -0.0028(3)
C45 0.0251(5) 0.0211(5) 0.0180(4) -0.0015(4) 0.0026(4) -0.0063(4)
C46 0.0325(6) 0.0373(7) 0.0267(6) -0.0014(5) 0.0073(5) -0.0146(5)
C47 0.0186(4) 0.0188(4) 0.0133(4) -0.0061(3) -0.0015(3) -0.0026(3)
C48 0.0176(4) 0.0195(4) 0.0234(5) -0.0094(4) -0.0011(3) -0.0018(3)
C49 0.0187(4) 0.0178(4) 0.0185(4) -0.0059(3) -0.0016(3) -0.0028(3)
C50 0.0194(4) 0.0194(4) 0.0255(5) -0.0097(4) -0.0017(4) -0.0025(4)
C51 0.0237(5) 0.0188(4) 0.0220(5) -0.0069(4) -0.0032(4) -0.0030(4)
C52 0.0295(6) 0.0233(5) 0.0382(7) -0.0153(5) -0.0034(5) 0.0018(5)

loop_
_atom_type_symbol
_atom_type_description
_atom_type_scat_dispersion_real
_atom_type_scat_dispersion_imag
_atom_type_scat_source
C C 0.0033 0.0016 'International Tables Vol C Tables 4.2.6.8 and 6.1.1.4'
H H 0.0000 0.0000 'International Tables Vol C Tables 4.2.6.8 and 6.1.1.4'
N N 0.0061 0.0033 'International Tables Vol C Tables 4.2.6.8 and 6.1.1.4'
S S 0.1246 0.1234 'International Tables Vol C Tables 4.2.6.8 and 6.1.1.4'

loop_
_geom_angle_atom_site_label_1
_geom_angle_atom_site_label_2
_geom_angle_atom_site_label_3
_geom_angle
C10 S1 C7 92.58(9)
C9 S1A C7 92.30(5)
C14 S2 C11 92.74(5)
C13 S2A C11 96.9(2)
N2 N1 C3 110.27(8)
N2 N1 C15 117.66(8)
C3 N1 C15 131.92(8)
N3 N2 N1 109.93(8)
N2 N3 C2 108.01(8)
N5 N4 C5 110.24(8)
N5 N4 C21 117.90(8)
C5 N4 C21 131.30(8)
N6 N5 N4 109.87(8)
N5 N6 C6 108.06(8)
C2 C1 C6 112.44(8)
C2 C1 C7 123.54(8)
C6 C1 C7 123.95(8)
N3 C2 C1 127.50(9)
N3 C2 C3 108.63(8)
C1 C2 C3 123.86(8)
N1 C3 C2 103.15(8)
N1 C3 C4 132.73(8)
C4 C3 C2 124.11(8)
C3 C4 C5 111.42(8)
C3 C4 C11 124.99(8)
C5 C4 C11 123.42(8)
N4 C5 C4 131.88(9)
N4 C5 C6 103.30(8)
C4 C5 C6 124.80(8)
N6 C6 C1 128.46(9)
N6 C6 C5 108.48(8)
C1 C6 C5 123.01(8)
C1 C7 S1 120.89(8)
C1 C7 S1A 122.28(7)
C1 C7 C8 129.6(2)
C8 C7 S1 109.4(2)
C8A C7 S1A 109.84(9)
C8A C7 C1 127.80(11)
C7 C8 H8 124.5
C7 C8 C9 111.0(3)
C9 C8 H8 124.5
C7 C8A H8A 124.0
C7 C8A C10 112.06(14)
C10 C8A H8A 124.0
S1A C9 H9B 122.3
C8 C9 H9 128.0
C10 C9 S1A 115.44(9)
C10 C9 C8 104.1(2)
C10 C9 H9 128.0
C10 C9 H9B 122.3
S1 C10 H10 118.6
C8A C10 H10A 124.8
C9 C10 S1 122.90(10)
C9 C10 C8A 110.34(12)
C9 C10 H10 118.6
C9 C10 H10A 124.8
C4 C11 S2 120.00(7)
C4 C11 S2A 124.68(16)
C12 C11 S2 110.19(8)
C12 C11 C4 129.77(10)
C12A C11 S2A 103.2(4)
C12A C11 C4 131.6(3)
C11 C12 H12 123.7
C11 C12 C13 112.65(12)
C13 C12 H12 123.7
C11 C12A H12A 122.7
C14 C12A C11 114.7(6)
C14 C12A H12A 122.7
S2A C13 H13A 118.7
C12 C13 H13 124.1
C14 C13 S2A 122.51(17)
C14 C13 C12 111.83(11)
C14 C13 H13 124.1
C14 C13 H13A 118.7
S2 C14 H14 123.7
C12A C14 H14A 130.2
C13 C14 S2 112.59(8)
C13 C14 C12A 99.5(4)
C13 C14 H14 123.7
C13 C14 H14A 130.2
N1 C15 H15A 109.4
N1 C15 H15B 109.4
N1 C15 C16 111.35(8)
H15A C15 H15B 108.0
C16 C15 H15A 109.4
C16 C15 H15B 109.4
C15 C16 H16A 109.2
C15 C16 H16B 109.2
C15 C16 C17 112.08(9)
H16A C16 H16B 107.9
C17 C16 H16A 109.2
C17 C16 H16B 109.2
C16 C17 H17A 108.8
C16 C17 H17B 108.8
H17A C17 H17B 107.7
C18 C17 C16 113.69(9)
C18 C17 H17A 108.8
C18 C17 H17B 108.8
C17 C18 H18A 109.1
C17 C18 H18B 109.1
H18A C18 H18B 107.9
C19 C18 C17 112.29(9)
C19 C18 H18A 109.1
C19 C18 H18B 109.1
C18 C19 H19A 109.0
C18 C19 H19B 109.0
C18 C19 C20 112.72(10)
H19A C19 H19B 107.8
C20 C19 H19A 109.0
C20 C19 H19B 109.0
C19 C20 H20A 109.5
C19 C20 H20B 109.5
C19 C20 H20C 109.5
H20A C20 H20B 109.5
H20A C20 H20C 109.5
H20B C20 H20C 109.5
N4 C21 H21A 109.4
N4 C21 H21B 109.4
N4 C21 C22 111.02(8)
H21A C21 H21B 108.0
C22 C21 H21A 109.4
C22 C21 H21B 109.4
C21 C22 H22A 109.0
C21 C22 H22B 109.0
C21 C22 C23 113.07(8)
H22A C22 H22B 107.8
C23 C22 H22A 109.0
C23 C22 H22B 109.0
C22 C23 H23A 108.9
C22 C23 H23B 108.9
H23A C23 H23B 107.7
C24 C23 C22 113.35(9)
C24 C23 H23A 108.9
C24 C23 H23B 108.9
C23 C24 H24A 108.7
C23 C24 H24B 108.7
C23 C24 C25 114.22(10)
H24A C24 H24B 107.6
C25 C24 H24A 108.7
C25 C24 H24B 108.7
C24 C25 H25A 108.8
C24 C25 H25B 108.8
H25A C25 H25B 107.7
C26 C25 C24 113.63(10)
C26 C25 H25A 108.8
C26 C25 H25B 108.8
C25 C26 H26A 109.5
C25 C26 H26B 109.5
C25 C26 H26C 109.5
H26A C26 H26B 109.5
H26A C26 H26C 109.5
H26B C26 H26C 109.5
C36 S3 C33 92.45(5)
C35 S3A C33 96.4(4)
C40 S4 C37 92.81(6)
C39 S4A C37 96.90(11)
N8 N7 C28 110.07(8)
N8 N7 C41 117.52(8)
C28 N7 C41 132.13(8)
N9 N8 N7 109.96(8)
N8 N9 C29 108.29(8)
N11 N10 C32 110.19(8)
N11 N10 C47 117.84(8)
C32 N10 C47 131.19(9)
N12 N11 N10 109.95(8)
N11 N12 C31 108.02(9)
C28 C27 C33 123.88(9)
C32 C27 C28 111.59(8)
C32 C27 C33 123.95(8)
N7 C28 C27 132.45(9)
N7 C28 C29 103.39(8)
C27 C28 C29 124.01(9)
N9 C29 C28 108.28(9)
N9 C29 C30 127.93(9)
C30 C29 C28 123.77(9)
C29 C30 C37 123.32(9)
C31 C30 C29 112.27(9)
C31 C30 C37 124.33(9)
N12 C31 C30 127.81(9)
N12 C31 C32 108.64(8)
C30 C31 C32 123.49(9)
N10 C32 C27 132.32(9)
N10 C32 C31 103.16(8)
C27 C32 C31 124.50(9)
C27 C33 S3 118.89(7)
C27 C33 S3A 125.5(3)
C34 C33 S3 110.63(8)
C34 C33 C27 130.33(10)
C34A C33 S3A 102.1(5)
C34A C33 C27 132.3(4)
C33 C34 H34 123.8
C33 C34 C35 112.36(12)
C35 C34 H34 123.8
C33 C34A H34A 120.2
C36 C34A C33 119.5(7)
C36 C34A H34A 120.2
S3A C35 H35A 118.5
C34 C35 H35 123.8
C36 C35 S3A 123.1(3)
C36 C35 C34 112.42(11)
C36 C35 H35 123.8
C36 C35 H35A 118.5
S3 C36 H36 123.9
C34A C36 H36A 130.7
C35 C36 S3 112.14(8)
C35 C36 C34A 98.6(4)
C35 C36 H36 123.9
C35 C36 H36A 130.7
C30 C37 S4 123.69(7)
C30 C37 S4A 120.63(10)
C30 C37 C38A 127.2(2)
C38 C37 S4 108.61(9)
C38 C37 C30 127.64(11)
C38A C37 S4A 111.1(2)
C37 C38 H38 123.3
C37 C38 C39 113.40(14)
C39 C38 H38 123.3
C37 C38A H38A 128.2
C37 C38A C40 103.7(3)
C40 C38A H38A 128.2
S4A C39 H39A 119.7
C38 C39 H39 124.4
C40 C39 S4A 120.59(12)
C40 C39 C38 111.14(12)
C40 C39 H39 124.4
C40 C39 H39A 119.7
S4 C40 H40 123.0
C38A C40 H40A 127.5
C39 C40 S4 113.99(9)
C39 C40 C38A 104.9(2)
C39 C40 H40 123.0
C39 C40 H40A 127.5
N7 C41 H41A 108.5
N7 C41 H41B 108.5
N7 C41 C42 115.16(9)
H41A C41 H41B 107.5
C42 C41 H41A 108.5
C42 C41 H41B 108.5
C41 C42 H42A 109.9
C41 C42 H42B 109.9
C41 C42 C43 108.77(8)
H42A C42 H42B 108.3
C43 C42 H42A 109.9
C43 C42 H42B 109.9
C42 C43 H43A 108.7
C42 C43 H43B 108.7
H43A C43 H43B 107.6
C44 C43 C42 114.14(9)
C44 C43 H43A 108.7
C44 C43 H43B 108.7
C43 C44 H44A 109.1
C43 C44 H44B 109.1
C43 C44 C45 112.45(9)
H44A C44 H44B 107.8
C45 C44 H44A 109.1
C45 C44 H44B 109.1
C44 C45 H45A 109.1
C44 C45 H45B 109.1
H45A C45 H45B 107.8
C46 C45 C44 112.68(11)
C46 C45 H45A 109.1
C46 C45 H45B 109.1
C45 C46 H46A 109.5
C45 C46 H46B 109.5
C45 C46 H46C 109.5
H46A C46 H46B 109.5
H46A C46 H46C 109.5
H46B C46 H46C 109.5
N10 C47 H47A 109.4
N10 C47 H47B 109.4
N10 C47 C48 111.30(8)
H47A C47 H47B 108.0
C48 C47 H47A 109.4
C48 C47 H47B 109.4
C47 C48 H48A 109.1
C47 C48 H48B 109.1
C47 C48 C49 112.67(9)
H48A C48 H48B 107.8
C49 C48 H48A 109.1
C49 C48 H48B 109.1
C48 C49 H49A 109.3
C48 C49 H49B 109.3
C48 C49 C50 111.41(9)
H49A C49 H49B 108.0
C50 C49 H49A 109.3
C50 C49 H49B 109.3
C49 C50 H50A 108.6
C49 C50 H50B 108.6
H50A C50 H50B 107.6
C51 C50 C49 114.64(9)
C51 C50 H50A 108.6
C51 C50 H50B 108.6
C50 C51 H51A 109.3
C50 C51 H51B 109.3
C50 C51 C52 111.64(10)
H51A C51 H51B 108.0
C52 C51 H51A 109.3
C52 C51 H51B 109.3
C51 C52 H52A 109.5
C51 C52 H52B 109.5
C51 C52 H52C 109.5
H52A C52 H52B 109.5
H52A C52 H52C 109.5
H52B C52 H52C 109.5

loop_
_geom_bond_atom_site_label_1
_geom_bond_atom_site_label_2
_geom_bond_distance
S1 C7 1.7018(16)
S1 C10 1.5664(18)
S1A C7 1.7365(10)
S1A C9 1.6554(13)
S2 C11 1.7205(10)
S2 C14 1.6904(12)
S2A C11 1.631(4)
S2A C13 1.496(4)
N1 N2 1.3549(12)
N1 C3 1.3705(12)
N1 C15 1.4613(13)
N2 N3 1.2977(12)
N3 C2 1.3783(12)
N4 N5 1.3572(12)
N4 C5 1.3683(12)
N4 C21 1.4625(13)
N5 N6 1.2987(12)
N6 C6 1.3797(12)
C1 C2 1.4030(13)
C1 C6 1.4049(13)
C1 C7 1.4556(13)
C2 C3 1.4199(13)
C3 C4 1.4048(13)
C4 C5 1.4054(13)
C4 C11 1.4765(13)
C5 C6 1.4218(13)
C7 C8 1.458(5)
C7 C8A 1.404(2)
C8 H8 0.9500
C8 C9 1.511(4)
C8A H8A 0.9500
C8A C10 1.447(2)
C9 H9 0.9500
C9 H9B 0.9500
C9 C10 1.3594(17)
C10 H10 0.9500
C10 H10A 0.9500
C11 C12 1.3843(18)
C11 C12A 1.468(6)
C12 H12 0.9500
C12 C13 1.4297(18)
C12A H12A 0.9500
C12A C14 1.465(6)
C13 H13 0.9500
C13 H13A 0.9500
C13 C14 1.3618(17)
C14 H14 0.9500
C14 H14A 0.9500
C15 H15A 0.9900
C15 H15B 0.9900
C15 C16 1.5251(15)
C16 H16A 0.9900
C16 H16B 0.9900
C16 C17 1.5265(14)
C17 H17A 0.9900
C17 H17B 0.9900
C17 C18 1.5234(15)
C18 H18A 0.9900
C18 H18B 0.9900
C18 C19 1.5195(15)
C19 H19A 0.9900
C19 H19B 0.9900
C19 C20 1.5201(18)
C20 H20A 0.9800
C20 H20B 0.9800
C20 H20C 0.9800
C21 H21A 0.9900
C21 H21B 0.9900
C21 C22 1.5252(15)
C22 H22A 0.9900
C22 H22B 0.9900
C22 C23 1.5269(15)
C23 H23A 0.9900
C23 H23B 0.9900
C23 C24 1.5261(15)
C24 H24A 0.9900
C24 H24B 0.9900
C24 C25 1.5310(16)
C25 H25A 0.9900
C25 H25B 0.9900
C25 C26 1.5212(18)
C26 H26A 0.9800
C26 H26B 0.9800
C26 H26C 0.9800
S3 C33 1.7270(10)
S3 C36 1.7024(12)
S3A C33 1.633(7)
S3A C35 1.499(8)
S4 C37 1.7286(11)
S4 C40 1.6698(14)
S4A C37 1.610(2)
S4A C39 1.539(2)
N7 N8 1.3574(12)
N7 C28 1.3715(12)
N7 C41 1.4614(14)
N8 N9 1.2957(13)
N9 C29 1.3804(13)
N10 N11 1.3564(13)
N10 C32 1.3703(12)
N10 C47 1.4631(13)
N11 N12 1.2970(13)
N12 C31 1.3781(13)
C27 C28 1.4077(13)
C27 C32 1.4048(14)
C27 C33 1.4733(13)
C28 C29 1.4224(14)
C29 C30 1.4056(14)
C30 C31 1.4038(13)
C30 C37 1.4551(14)
C31 C32 1.4205(14)
C33 C34 1.3825(17)
C33 C34A 1.454(7)
C34 H34 0.9500
C34 C35 1.4298(17)
C34A H34A 0.9500
C34A C36 1.412(7)
C35 H35 0.9500
C35 H35A 0.9500
C35 C36 1.3650(16)
C36 H36 0.9500
C36 H36A 0.9500
C37 C38 1.408(2)
C37 C38A 1.520(5)
C38 H38 0.9500
C38 C39 1.413(2)
C38A H38A 0.9500
C38A C40 1.609(5)
C39 H39 0.9500
C39 H39A 0.9500
C39 C40 1.3570(18)
C40 H40 0.9500
C40 H40A 0.9500
C41 H41A 0.9900
C41 H41B 0.9900
C41 C42 1.5204(15)
C42 H42A 0.9900
C42 H42B 0.9900
C42 C43 1.5250(15)
C43 H43A 0.9900
C43 H43B 0.9900
C43 C44 1.5207(15)
C44 H44A 0.9900
C44 H44B 0.9900
C44 C45 1.5246(16)
C45 H45A 0.9900
C45 H45B 0.9900
C45 C46 1.5245(18)
C46 H46A 0.9800
C46 H46B 0.9800
C46 H46C 0.9800
C47 H47A 0.9900
C47 H47B 0.9900
C47 C48 1.5204(15)
C48 H48A 0.9900
C48 H48B 0.9900
C48 C49 1.5246(15)
C49 H49A 0.9900
C49 H49B 0.9900
C49 C50 1.5249(16)
C50 H50A 0.9900
C50 H50B 0.9900
C50 C51 1.5195(15)
C51 H51A 0.9900
C51 H51B 0.9900
C51 C52 1.5257(18)
C52 H52A 0.9800
C52 H52B 0.9800
C52 H52C 0.9800

loop_
_geom_torsion_atom_site_label_1
_geom_torsion_atom_site_label_2
_geom_torsion_atom_site_label_3
_geom_torsion_atom_site_label_4
_geom_torsion
S1 C7 C8 C9 0.0(4)
S1 C7 C8A C10 173.2(10)
S1A C7 C8 C9 -172(2)
S1A C7 C8A C10 1.03(15)
S1A C9 C10 S1 2.26(16)
S1A C9 C10 C8A 0.88(15)
S2 C11 C12 C13 0.11(16)
S2 C11 C12A C14 123(2)
S2A C11 C12 C13 -169(3)
S2A C11 C12A C14 -17.9(11)
S2A C13 C14 S2 -1.1(3)
S2A C13 C14 C12A -11.6(6)
N1 N2 N3 C2 -0.47(12)
N1 C3 C4 C5 -176.86(10)
N1 C3 C4 C11 7.76(17)
N1 C15 C16 C17 179.55(8)
N2 N1 C3 C2 0.44(11)
N2 N1 C3 C4 -177.98(10)
N2 N1 C15 C16 78.12(11)
N2 N3 C2 C1 -179.98(10)
N2 N3 C2 C3 0.75(11)
N3 C2 C3 N1 -0.71(11)
N3 C2 C3 C4 177.88(9)
N4 N5 N6 C6 1.27(12)
N4 C5 C6 N6 -1.43(11)
N4 C5 C6 C1 176.17(9)
N4 C21 C22 C23 176.35(8)
N5 N4 C5 C4 -179.79(10)
N5 N4 C5 C6 2.21(11)
N5 N4 C21 C22 88.19(11)
N5 N6 C6 C1 -177.30(10)
N5 N6 C6 C5 0.14(12)
C1 C2 C3 N1 179.99(9)
C1 C2 C3 C4 -1.42(15)
C1 C7 C8 C9 -176.88(16)
C1 C7 C8A C10 177.97(10)
C2 C1 C6 N6 -177.32(10)
C2 C1 C6 C5 5.59(14)
C2 C1 C7 S1 170.52(9)
C2 C1 C7 S1A -13.56(13)
C2 C1 C7 C8 -12.9(3)
C2 C1 C7 C8A 169.84(12)
C2 C3 C4 C5 5.01(13)
C2 C3 C4 C11 -170.37(9)
C3 N1 N2 N3 0.01(12)
C3 N1 C15 C16 -96.88(13)
C3 C4 C5 N4 178.98(10)
C3 C4 C5 C6 -3.39(14)
C3 C4 C11 S2 92.22(11)
C3 C4 C11 S2A -91.3(2)
C3 C4 C11 C12 -90.36(16)
C3 C4 C11 C12A 79.0(8)
C4 C5 C6 N6 -179.62(9)
C4 C5 C6 C1 -2.02(16)
C4 C11 C12 C13 -177.51(10)
C4 C11 C12A C14 170.3(4)
C5 N4 N5 N6 -2.29(12)
C5 N4 C21 C22 -82.28(13)
C5 C4 C11 S2 -82.63(11)
C5 C4 C11 S2A 93.8(2)
C5 C4 C11 C12 94.79(15)
C5 C4 C11 C12A -95.9(8)
C6 C1 C2 N3 176.82(10)
C6 C1 C2 C3 -4.01(14)
C6 C1 C7 S1 -12.71(14)
C6 C1 C7 S1A 163.21(8)
C6 C1 C7 C8 163.9(3)
C6 C1 C7 C8A -13.39(17)
C7 S1 C10 C8A 3.1(4)
C7 S1 C10 C9 -2.80(14)
C7 S1A C9 C8 -4.1(11)
C7 S1A C9 C10 -0.25(10)
C7 C1 C2 N3 -6.08(16)
C7 C1 C2 C3 173.09(9)
C7 C1 C6 N6 5.60(16)
C7 C1 C6 C5 -171.50(9)
C7 C8 C9 S1A 174.8(14)
C7 C8 C9 C10 -1.7(4)
C7 C8A C10 S1 -175.9(6)
C7 C8A C10 C9 -1.21(17)
C8 C7 C8A C10 0.1(3)
C8 C9 C10 S1 3.0(3)
C8 C9 C10 C8A 1.7(3)
C8A C7 C8 C9 0.9(4)
C9 S1A C7 S1 -1.53(9)
C9 S1A C7 C1 -177.61(9)
C9 S1A C7 C8 6.6(18)
C9 S1A C7 C8A -0.47(10)
C10 S1 C7 S1A 2.43(10)
C10 S1 C7 C1 178.57(9)
C10 S1 C7 C8 1.3(3)
C10 S1 C7 C8A -5.9(8)
C11 S2 C14 C12A 39.2(15)
C11 S2 C14 C13 -0.09(10)
C11 S2A C13 C12 -4.7(11)
C11 S2A C13 C14 1.7(3)
C11 C4 C5 N4 -5.56(17)
C11 C4 C5 C6 172.07(9)
C11 C12 C13 S2A 174.1(14)
C11 C12 C13 C14 -0.19(18)
C11 C12A C14 S2 -126(2)
C11 C12A C14 C13 18.1(11)
C12 C11 C12A C14 -18.0(11)
C12 C13 C14 S2 0.17(15)
C12 C13 C14 C12A -10.3(6)
C12A C11 C12 C13 10.5(6)
C13 S2A C11 S2 -1.6(3)
C13 S2A C11 C4 -178.21(13)
C13 S2A C11 C12 10(2)
C13 S2A C11 C12A 9.2(7)
C14 S2 C11 S2A 1.1(2)
C14 S2 C11 C4 177.88(8)
C14 S2 C11 C12 -0.01(10)
C14 S2 C11 C12A -41.2(15)
C15 N1 N2 N3 -176.02(9)
C15 N1 C3 C2 175.71(10)
C15 N1 C3 C4 -2.70(19)
C15 C16 C17 C18 -69.65(12)
C16 C17 C18 C19 179.96(10)
C17 C18 C19 C20 -178.00(10)
C21 N4 N5 N6 -174.67(9)
C21 N4 C5 C4 -8.75(18)
C21 N4 C5 C6 173.25(10)
C21 C22 C23 C24 62.92(13)
C22 C23 C24 C25 172.22(10)
C23 C24 C25 C26 -68.52(14)
S3 C33 C34 C35 -0.15(15)
S3 C33 C34A C36 168(4)
S3A C33 C34 C35 -149(4)
S3A C33 C34A C36 -0.7(13)
S3A C35 C36 S3 -3.8(5)
S3A C35 C36 C34A -6.0(9)
S4 C37 C38 C39 -2.19(17)
S4 C37 C38A C40 -100.9(12)
S4A C37 C38 C39 163.5(12)
S4A C37 C38A C40 16.1(5)
S4A C39 C40 S4 1.92(17)
S4A C39 C40 C38A 11.6(3)
N7 N8 N9 C29 -1.15(12)
N7 C28 C29 N9 -0.01(10)
N7 C28 C29 C30 -178.27(9)
N7 C41 C42 C43 177.88(8)
N8 N7 C28 C27 -176.20(10)
N8 N7 C28 C29 -0.68(11)
N8 N7 C41 C42 102.67(10)
N8 N9 C29 C28 0.71(11)
N8 N9 C29 C30 178.88(10)
N9 C29 C30 C31 178.72(10)
N9 C29 C30 C37 -4.33(16)
N10 N11 N12 C31 0.84(12)
N10 C47 C48 C49 177.00(9)
N11 N10 C32 C27 -179.64(10)
N11 N10 C32 C31 2.02(11)
N11 N10 C47 C48 91.82(11)
N11 N12 C31 C30 -176.80(10)
N11 N12 C31 C32 0.46(12)
N12 C31 C32 N10 -1.51(11)
N12 C31 C32 C27 179.98(9)
C27 C28 C29 N9 176.01(9)
C27 C28 C29 C30 -2.25(15)
C27 C33 C34 C35 175.27(10)
C27 C33 C34A C36 -176.8(6)
C28 N7 N8 N9 1.18(12)
C28 N7 C41 C42 -84.08(13)
C28 C27 C32 N10 178.96(10)
C28 C27 C32 C31 -3.01(13)
C28 C27 C33 S3 100.00(10)
C28 C27 C33 S3A -79.3(4)
C28 C27 C33 C34 -75.10(16)
C28 C27 C33 C34A 95.9(9)
C28 C29 C30 C31 -3.37(14)
C28 C29 C30 C37 173.58(9)
C29 C30 C31 N12 -177.47(10)
C29 C30 C31 C32 5.64(14)
C29 C30 C37 S4 175.69(8)
C29 C30 C37 S4A -5.03(16)
C29 C30 C37 C38 -7.51(18)
C29 C30 C37 C38A -171.5(4)
C30 C31 C32 N10 175.89(9)
C30 C31 C32 C27 -2.61(16)
C30 C37 C38 C39 -179.38(11)
C30 C37 C38A C40 -176.30(17)
C31 C30 C37 S4 -7.73(14)
C31 C30 C37 S4A 171.56(12)
C31 C30 C37 C38 169.07(13)
C31 C30 C37 C38A 5.0(4)
C32 N10 N11 N12 -1.88(12)
C32 N10 C47 C48 -76.97(14)
C32 C27 C28 N7 -179.97(10)
C32 C27 C28 C29 5.29(13)
C32 C27 C33 S3 -70.49(11)
C32 C27 C33 S3A 110.2(4)
C32 C27 C33 C34 114.40(14)
C32 C27 C33 C34A -74.6(9)
C33 S3 C36 C34A 9(3)
C33 S3 C36 C35 -0.19(9)
C33 S3A C35 C34 -13.4(18)
C33 S3A C35 C36 5.6(7)
C33 C27 C28 N7 8.50(17)
C33 C27 C28 C29 -166.24(9)
C33 C27 C32 N10 -9.52(17)
C33 C27 C32 C31 168.52(9)
C33 C34 C35 S3A 163(2)
C33 C34 C35 C36 0.01(17)
C33 C34A C36 S3 -168(4)
C33 C34A C36 C35 3.7(13)
C34 C33 C34A C36 -3.7(13)
C34 C35 C36 S3 0.14(14)
C34 C35 C36 C34A -2.0(7)
C34A C33 C34 C35 2.0(7)
C35 S3A C33 S3 -5.3(6)
C35 S3A C33 C27 174.1(2)
C35 S3A C33 C34 27(3)
C35 S3A C33 C34A -2.3(8)
C36 S3 C33 S3A 3.6(4)
C36 S3 C33 C27 -175.82(8)
C36 S3 C33 C34 0.19(10)
C36 S3 C33 C34A -9(3)
C37 S4 C40 C38A -47.8(10)
C37 S4 C40 C39 -0.86(10)
C37 S4A C39 C38 10.5(8)
C37 S4A C39 C40 -1.84(18)
C37 C30 C31 N12 5.61(16)
C37 C30 C31 C32 -171.27(9)
C37 C38 C39 S4A -167.0(10)
C37 C38 C39 C40 1.64(19)
C37 C38A C40 S4 120.0(13)
C37 C38A C40 C39 -16.3(5)
C38 C37 C38A C40 16.7(5)
C38 C39 C40 S4 -0.28(16)
C38 C39 C40 C38A 9.4(3)
C38A C37 C38 C39 -12.4(3)
C39 S4A C37 S4 1.11(15)
C39 S4A C37 C30 -178.23(10)
C39 S4A C37 C38 -13.9(10)
C39 S4A C37 C38A -9.7(4)
C40 S4 C37 S4A -0.28(11)
C40 S4 C37 C30 179.04(9)
C40 S4 C37 C38 1.71(11)
C40 S4 C37 C38A 67.0(11)
C41 N7 N8 N9 175.85(9)
C41 N7 C28 C27 10.18(18)
C41 N7 C28 C29 -174.30(10)
C41 C42 C43 C44 177.31(9)
C42 C43 C44 C45 177.79(9)
C43 C44 C45 C46 174.87(10)
C47 N10 N11 N12 -172.92(9)
C47 N10 C32 C27 -10.19(18)
C47 N10 C32 C31 171.47(10)
C47 C48 C49 C50 -177.81(9)
C48 C49 C50 C51 179.60(10)
C49 C50 C51 C52 -175.57(11)
